data_8103692
loop_
_publ_author_name
'Dorset, D.L.'
'Roth, W.L.'
'Kennedy, G.J.'
'Dhingra, S.S.'

_publ_section_title
;
 Crystal structure of MCM-71 - a new zeolite in the mordenite group
;
_journal_name_full 'Zeitschrift fuer Kristallographie (149,1979-)'
_journal_page_first 456
_journal_page_last 460
_journal_volume 223
_journal_year 2008
_chemical_formula_sum 'Al22.58 O96 Si41.1'
_chemical_name_systematic 'Al15.68 (Si41.1 Al6.9) O96'
_space_group_IT_number 64
_symmetry_space_group_name_Hall '-C 2ac 2'
_symmetry_space_group_name_H-M 'C m c a'
_cell_angle_alpha 90
_cell_angle_beta 90
_cell_angle_gamma 90
_cell_formula_units_Z 1
_cell_length_a 7.4422
_cell_length_b 18.5324
_cell_length_c 19.1877
_cell_volume 2646.403
_citation_journal_id_ASTM ZEKRDZ
_cod_data_source_file Dorset_ZEKRDZ_2008_1580.cif
_cod_data_source_block Al22.58O96Si41.1
_cod_database_code 8103692

loop_
_symmetry_equiv_pos_as_xyz
x,y,z
-x+1/2,-y,z+1/2
x,-y,-z
-x+1/2,y,-z+1/2
-x,-y,-z
x-1/2,y,-z-1/2
-x,y,z
x-1/2,-y,z-1/2
x+1/2,y+1/2,z
-x+1,-y+1/2,z+1/2
x+1/2,-y+1/2,-z
-x+1,y+1/2,-z+1/2
-x+1/2,-y+1/2,-z
x,y+1/2,-z-1/2
-x+1/2,y+1/2,z
x,-y+1/2,z-1/2

loop_
_atom_site_label
_atom_site_type_symbol
_atom_site_fract_x
_atom_site_fract_y
_atom_site_fract_z
_atom_site_occupancy
_atom_site_U_iso_or_equiv
O9 O-2 0 0.1357 0.6577 1 0.0
Al5 Al+3 0 -0.0432 0.3932 0.59 0.0
Si2 Si+4 0.5 0.0615 0.6012 0.85625 0.0
O2 O-2 0.5 0.9743 0.6069 1 0.0
Si3 Si+4 0.2104 0.2139 0.4284 0.85625 0.0
O4 O-2 0.3343 0.9095 0.3593 1 0.0
Al1 Al+3 0.5 0.1003 0.4367 0.14375 0.0
O8 O-2 0.25 0.1649 0.75 1 0.0
Al4 Al+3 0.2124 0.1544 0.6694 0.14375 0.0
O6 O-2 0.25 0.25 0.5 1 0.0
Al6 Al+3 0.158 0.0475 0.265 0.26 0.0
Al3 Al+3 0.2104 0.2139 0.4284 0.14375 0.0
Si1 Si+4 0.5 0.1003 0.4367 0.85625 0.0
O7 O-2 0 0.1882 0.4249 1 0.0
O5 O-2 0.2422 0.2709 0.3675 1 0.0
O3 O-2 0.3237 0.8558 0.5855 1 0.0
Al8 Al+3 0 0.1575 0.26 0.39 0.0
O1 O-2 0.5 0.0848 0.5197 1 0.0
Al7 Al+3 0 0.0773 0.4289 0.46 0.0
Al2 Al+3 0.5 0.0615 0.6012 0.14375 0.0
Si4 Si+4 0.2124 0.1544 0.6694 0.85625 0.0
